data_7119687
loop_
_publ_author_name
'Cai, Sen-Lin'
'Yuan, Bin-Hua'
'Jiang, Yi-Xiang'
'Lin, Guo-Qiang'
'Sun, Xing-Wen'

_publ_section_title
;
 Asymmetric cinnamylation of N-tert-butanesulfinyl imines with cinnamyl
 acetates: total syntheses of (+)-lycoricidine and
 (+)-7-deoxypancratistatin.
;
_journal_issue 25
_journal_name_full 'Chemical communications (Cambridge, England)'
_journal_page_first 3520
_journal_page_last 3523
_journal_paper_doi 10.1039/c7cc00108h
_journal_volume 53
_journal_year 2017
_chemical_formula_sum 'C17 H19 N O7'
_chemical_formula_weight 349.33
_space_group_crystal_system orthorhombic
_space_group_IT_number 18
_space_group_name_Hall 'P 2 2ab'
_space_group_name_H-M_alt 'P 21 21 2'
_symmetry_space_group_name_Hall 'P 2 2ab'
_symmetry_space_group_name_H-M 'P 21 21 2'
_atom_sites_solution_hydrogens mixed
_audit_creation_method SHELXL-2014/7
_audit_update_record
;
2016-09-23 deposited with the CCDC.
2017-02-20 downloaded from the CCDC.
;
_cell_angle_alpha 90
_cell_angle_beta 90
_cell_angle_gamma 90
_cell_formula_units_Z 4
_cell_length_a 19.5766(15)
_cell_length_b 8.3899(7)
_cell_length_c 9.3442(7)
_cell_measurement_reflns_used 3959
_cell_measurement_temperature 173(2)
_cell_measurement_theta_max 69.00
_cell_measurement_theta_min 4.52
_cell_volume 1534.7(2)
_computing_cell_refinement 'Bruker SAINT'
_computing_data_collection 'Bruker APEX2'
_computing_data_reduction 'Bruker SAINT'
_computing_molecular_graphics 'Bruker SHELXTL'
_computing_publication_material 'Bruker SHELXTL'
_computing_structure_refinement 'SHELXL-2014/7 (Sheldrick, 2014)'
_computing_structure_solution 'SHELXS-97 (Sheldrick, 2008)'
_diffrn_ambient_temperature 173(2)
_diffrn_measured_fraction_theta_full 0.963
_diffrn_measured_fraction_theta_max 0.955
_diffrn_measurement_device_type 'Bruker APEX-II CCD'
_diffrn_measurement_method '\f and \w scans'
_diffrn_radiation_type CuK\a
_diffrn_radiation_wavelength 1.54178
_diffrn_reflns_av_R_equivalents 0.0309
_diffrn_reflns_av_unetI/netI 0.0317
_diffrn_reflns_Laue_measured_fraction_full 0.963
_diffrn_reflns_Laue_measured_fraction_max 0.955
_diffrn_reflns_limit_h_max 21
_diffrn_reflns_limit_h_min -23
_diffrn_reflns_limit_k_max 9
_diffrn_reflns_limit_k_min -9
_diffrn_reflns_limit_l_max 11
_diffrn_reflns_limit_l_min -11
_diffrn_reflns_number 7562
_diffrn_reflns_point_group_measured_fraction_full 0.935
_diffrn_reflns_point_group_measured_fraction_max 0.922
_diffrn_reflns_theta_full 67.679
_diffrn_reflns_theta_max 68.995
_diffrn_reflns_theta_min 4.517
_exptl_absorpt_coefficient_mu 1.001
_exptl_absorpt_correction_T_max 0.753
_exptl_absorpt_correction_T_min 0.648
_exptl_absorpt_correction_type multi-scan
_exptl_absorpt_process_details sadabs
_exptl_crystal_colour colourless
_exptl_crystal_density_diffrn 1.512
_exptl_crystal_description block
_exptl_crystal_F_000 736
_exptl_crystal_size_max 0.300
_exptl_crystal_size_mid 0.300
_exptl_crystal_size_min 0.200
_refine_diff_density_max 0.199
_refine_diff_density_min -0.213
_refine_diff_density_rms 0.043
_refine_ls_abs_structure_details
; 
 Flack x determined using 943 quotients [(I+)-(I-)]/[(I+)+(I-)] 
 (Parsons, Flack and Wagner, Acta Cryst. B69 (2013) 249-259). 
;
_refine_ls_abs_structure_Flack 0.05(10)
_refine_ls_extinction_method none
_refine_ls_goodness_of_fit_ref 1.088
_refine_ls_hydrogen_treatment mixed
_refine_ls_matrix_type full
_refine_ls_number_parameters 240
_refine_ls_number_reflns 2648
_refine_ls_number_restraints 1
_refine_ls_restrained_S_all 1.089
_refine_ls_R_factor_all 0.0321
_refine_ls_R_factor_gt 0.0303
_refine_ls_shift/su_max 0.000
_refine_ls_shift/su_mean 0.000
_refine_ls_structure_factor_coef Fsqd
_refine_ls_weighting_details 'w=1/[\s^2^(Fo^2^)+(0.0537P)^2^+0.0682P] where P=(Fo^2^+2Fc^2^)/3'
_refine_ls_weighting_scheme calc
_refine_ls_wR_factor_gt 0.0836
_refine_ls_wR_factor_ref 0.0848
_reflns_Friedel_coverage 0.655
_reflns_Friedel_fraction_full 0.895
_reflns_Friedel_fraction_max 0.875
_reflns_number_gt 2522
_reflns_number_total 2648
_reflns_threshold_expression 'I > 2\s(I)'
_cod_data_source_file c7cc00108h2.cif
_cod_data_source_block cu_60530ba
_cod_depositor_comments 'Adding full bibliography for 7119686--7119687.cif.'
_cod_database_code 7119687
_shelx_shelxl_version_number 2014/7
_shelx_space_group_comment
; 
The symmetry employed for this shelxl refinement is uniquely defined 
by the following loop, which should always be used as a source of 
symmetry information in preference to the above space-group names. 
They are only intended as comments. 
;
_shelx_estimated_absorpt_t_min 0.753
_shelx_estimated_absorpt_t_max 0.825

loop_
_space_group_symop_operation_xyz
'x, y, z'
'-x, -y, z'
'-x+1/2, y+1/2, -z'
'x+1/2, -y+1/2, -z'

loop_
_atom_site_label
_atom_site_type_symbol
_atom_site_fract_x
_atom_site_fract_y
_atom_site_fract_z
_atom_site_U_iso_or_equiv
_atom_site_adp_type
_atom_site_occupancy
_atom_site_site_symmetry_order
_atom_site_calc_flag
_atom_site_refinement_flags_posn
_atom_site_refinement_flags_adp
N1 N -0.00112(12) 0.2505(3) 1.06768(19) 0.0224(4) Uani 1 1 d . .
H1 H -0.0065(16) 0.254(4) 1.162(3) 0.023(7) Uiso 1 1 d . .
O1 O -0.11077(9) 0.3269(3) 1.04799(18) 0.0302(4) Uani 1 1 d . .
O2 O 0.14942(10) 0.0458(3) 0.7052(2) 0.0340(5) Uani 1 1 d D .
H2 H 0.200(2) 0.046(6) 0.689(5) 0.082(15) Uiso 1 1 d D .
O3 O 0.25789(9) 0.1400(3) 0.84396(19) 0.0295(5) Uani 1 1 d . .
H3 H 0.291(2) 0.149(5) 0.897(4) 0.044(10) Uiso 1 1 d . .
O4 O 0.22613(9) 0.1159(2) 1.15108(17) 0.0262(4) Uani 1 1 d . .
O5 O 0.12311(9) 0.1922(2) 1.23709(16) 0.0217(4) Uani 1 1 d . .
O6 O -0.13548(10) 0.4382(2) 0.50795(19) 0.0305(4) Uani 1 1 d . .
O7 O -0.04069(9) 0.3288(2) 0.39579(18) 0.0267(4) Uani 1 1 d . .
C1 C -0.05585(13) 0.2961(3) 0.9900(3) 0.0207(5) Uani 1 1 d . .
C2 C -0.04674(12) 0.3025(3) 0.8322(2) 0.0190(5) Uani 1 1 d . .
C3 C -0.10019(13) 0.3699(3) 0.7529(3) 0.0223(5) Uani 1 1 d . .
H3A H -0.1403 0.4097 0.7977 0.027 Uiso 1 1 calc R U
C4 C -0.09165(12) 0.3754(3) 0.6082(3) 0.0219(5) Uani 1 1 d . .
C5 C -0.03497(13) 0.3114(3) 0.5412(2) 0.0214(5) Uani 1 1 d . .
C6 C 0.01776(12) 0.2415(3) 0.6166(3) 0.0206(5) Uani 1 1 d . .
H6 H 0.0560 0.1958 0.5694 0.025 Uiso 1 1 calc R U
C7 C 0.01215(11) 0.2414(3) 0.7665(2) 0.0182(5) Uani 1 1 d . .
C8 C 0.06786(12) 0.1681(3) 0.8585(2) 0.0182(5) Uani 1 1 d . .
H8 H 0.0573 0.0519 0.8670 0.022 Uiso 1 1 calc R U
C9 C 0.14037(12) 0.1812(3) 0.7948(2) 0.0211(5) Uani 1 1 d . .
H9 H 0.1432 0.2798 0.7350 0.025 Uiso 1 1 calc R U
C10 C 0.19629(12) 0.1876(3) 0.9109(2) 0.0215(5) Uani 1 1 d . .
H10 H 0.2012 0.3000 0.9451 0.026 Uiso 1 1 calc R U
C11 C 0.17927(12) 0.0811(3) 1.0378(2) 0.0203(5) Uani 1 1 d . .
H11 H 0.1818 -0.0339 1.0103 0.024 Uiso 1 1 calc R U
C12 C 0.18770(13) 0.1287(3) 1.2812(2) 0.0227(5) Uani 1 1 d . .
C13 C 0.10848(12) 0.1216(3) 1.1026(2) 0.0180(5) Uani 1 1 d . .
H13 H 0.0817 0.0213 1.1171 0.022 Uiso 1 1 calc R U
C14 C 0.06787(12) 0.2365(3) 1.0104(2) 0.0187(5) Uani 1 1 d . .
H14 H 0.0905 0.3434 1.0105 0.022 Uiso 1 1 calc R U
C15 C -0.09926(13) 0.4318(3) 0.3760(2) 0.0255(6) Uani 1 1 d . .
H15A H -0.0841 0.5399 0.3478 0.031 Uiso 1 1 calc R U
H15B H -0.1291 0.3891 0.2996 0.031 Uiso 1 1 calc R U
C16 C 0.22120(15) 0.2499(4) 1.3766(3) 0.0323(6) Uani 1 1 d . .
H16A H 0.1934 0.2653 1.4627 0.048 Uiso 1 1 calc R U
H16B H 0.2253 0.3513 1.3253 0.048 Uiso 1 1 calc R U
H16C H 0.2667 0.2121 1.4040 0.048 Uiso 1 1 calc R U
C17 C 0.17871(16) -0.0334(3) 1.3495(3) 0.0326(6) Uani 1 1 d . .
H17A H 0.1572 -0.1061 1.2808 0.049 Uiso 1 1 calc R U
H17B H 0.1496 -0.0236 1.4344 0.049 Uiso 1 1 calc R U
H17C H 0.2234 -0.0756 1.3774 0.049 Uiso 1 1 calc R U

loop_
_atom_site_aniso_label
_atom_site_aniso_U_11
_atom_site_aniso_U_22
_atom_site_aniso_U_33
_atom_site_aniso_U_23
_atom_site_aniso_U_13
_atom_site_aniso_U_12
N1 0.0157(10) 0.0349(13) 0.0167(8) 0.0010(8) 0.0004(8) 0.0031(8)
O1 0.0185(10) 0.0488(12) 0.0232(8) -0.0009(8) 0.0040(7) 0.0068(8)
O2 0.0236(10) 0.0503(13) 0.0280(9) -0.0152(9) -0.0024(8) 0.0103(8)
O3 0.0150(9) 0.0503(14) 0.0234(8) -0.0007(8) 0.0004(8) 0.0033(8)
O4 0.0183(9) 0.0430(11) 0.0174(7) -0.0016(8) -0.0025(7) 0.0046(7)
O5 0.0192(9) 0.0283(9) 0.0175(7) -0.0026(7) -0.0040(7) 0.0038(6)
O6 0.0236(10) 0.0439(11) 0.0239(8) 0.0105(8) -0.0019(8) 0.0089(7)
O7 0.0226(10) 0.0389(11) 0.0186(7) 0.0045(8) -0.0011(7) 0.0075(7)
C1 0.0170(13) 0.0223(13) 0.0227(11) -0.0004(9) 0.0015(10) 0.0000(8)
C2 0.0150(11) 0.0203(12) 0.0218(11) 0.0003(9) -0.0014(9) -0.0013(8)
C3 0.0183(12) 0.0238(12) 0.0248(10) 0.0012(10) 0.0004(10) 0.0018(8)
C4 0.0172(12) 0.0232(13) 0.0255(11) 0.0048(10) -0.0042(10) -0.0001(9)
C5 0.0200(13) 0.0246(13) 0.0194(10) 0.0014(10) -0.0009(9) -0.0030(9)
C6 0.0170(13) 0.0234(13) 0.0213(10) 0.0002(10) 0.0005(9) 0.0006(9)
C7 0.0159(12) 0.0174(12) 0.0214(10) 0.0005(9) -0.0019(9) -0.0016(8)
C8 0.0155(12) 0.0204(12) 0.0187(10) 0.0014(9) -0.0010(9) 0.0011(8)
C9 0.0181(12) 0.0275(13) 0.0176(9) -0.0002(9) 0.0009(9) 0.0033(9)
C10 0.0148(12) 0.0298(14) 0.0201(10) 0.0006(10) 0.0010(9) 0.0008(8)
C11 0.0187(12) 0.0229(12) 0.0192(10) -0.0001(9) -0.0017(10) 0.0032(9)
C12 0.0183(12) 0.0295(14) 0.0202(10) -0.0019(10) -0.0032(9) 0.0054(9)
C13 0.0164(12) 0.0210(12) 0.0166(9) 0.0005(9) -0.0010(9) 0.0002(8)
C14 0.0133(12) 0.0243(12) 0.0185(10) 0.0004(9) 0.0007(9) -0.0001(8)
C15 0.0248(14) 0.0325(15) 0.0194(11) 0.0056(10) -0.0025(10) 0.0061(10)
C16 0.0246(14) 0.0417(17) 0.0306(12) -0.0085(12) -0.0075(11) 0.0012(11)
C17 0.0439(17) 0.0325(16) 0.0213(11) 0.0027(10) -0.0029(11) 0.0087(12)

loop_
_atom_type_symbol
_atom_type_description
_atom_type_scat_dispersion_real
_atom_type_scat_dispersion_imag
_atom_type_scat_source
C C 0.0181 0.0091 'International Tables Vol C Tables 4.2.6.8 and 6.1.1.4'
H H 0.0000 0.0000 'International Tables Vol C Tables 4.2.6.8 and 6.1.1.4'
N N 0.0311 0.0180 'International Tables Vol C Tables 4.2.6.8 and 6.1.1.4'
O O 0.0492 0.0322 'International Tables Vol C Tables 4.2.6.8 and 6.1.1.4'

loop_
_geom_angle_atom_site_label_1
_geom_angle_atom_site_label_2
_geom_angle_atom_site_label_3
_geom_angle
C1 N1 C14 124.1(2)
C1 N1 H1 116(2)
C14 N1 H1 118(2)
C9 O2 H2 102(3)
C10 O3 H3 112(3)
C11 O4 C12 107.82(17)
C13 O5 C12 106.12(18)
C4 O6 C15 105.33(19)
C5 O7 C15 104.76(19)
O1 C1 N1 121.1(2)
O1 C1 C2 122.3(2)
N1 C1 C2 116.7(2)
C3 C2 C7 122.0(2)
C3 C2 C1 116.7(2)
C7 C2 C1 121.3(2)
C4 C3 C2 116.5(2)
C4 C3 H3A 121.7
C2 C3 H3A 121.7
C3 C4 O6 127.7(2)
C3 C4 C5 122.3(2)
O6 C4 C5 110.0(2)
O7 C5 C6 127.7(2)
O7 C5 C4 110.0(2)
C6 C5 C4 122.3(2)
C5 C6 C7 116.8(2)
C5 C6 H6 121.6
C7 C6 H6 121.6
C2 C7 C6 120.0(2)
C2 C7 C8 119.4(2)
C6 C7 C8 120.6(2)
C7 C8 C14 111.89(19)
C7 C8 C9 114.43(18)
C14 C8 C9 109.31(18)
C7 C8 H8 106.9
C14 C8 H8 106.9
C9 C8 H8 106.9
O2 C9 C10 110.7(2)
O2 C9 C8 106.5(2)
C10 C9 C8 112.57(18)
O2 C9 H9 109.0
C10 C9 H9 109.0
C8 C9 H9 109.0
O3 C10 C11 111.4(2)
O3 C10 C9 106.47(18)
C11 C10 C9 111.9(2)
O3 C10 H10 109.0
C11 C10 H10 109.0
C9 C10 H10 109.0
O4 C11 C10 108.4(2)
O4 C11 C13 103.88(17)
C10 C11 C13 111.79(19)
O4 C11 H11 110.8
C10 C11 H11 110.8
C13 C11 H11 110.8
O5 C12 O4 104.30(17)
O5 C12 C16 107.7(2)
O4 C12 C16 109.0(2)
O5 C12 C17 110.7(2)
O4 C12 C17 110.6(2)
C16 C12 C17 114.1(2)
O5 C13 C14 110.06(19)
O5 C13 C11 104.89(18)
C14 C13 C11 112.71(18)
O5 C13 H13 109.7
C14 C13 H13 109.7
C11 C13 H13 109.7
N1 C14 C13 109.15(19)
N1 C14 C8 111.76(19)
C13 C14 C8 106.74(19)
N1 C14 H14 109.7
C13 C14 H14 109.7
C8 C14 H14 109.7
O6 C15 O7 107.87(18)
O6 C15 H15A 110.1
O7 C15 H15A 110.1
O6 C15 H15B 110.1
O7 C15 H15B 110.1
H15A C15 H15B 108.4
C12 C16 H16A 109.5
C12 C16 H16B 109.5
H16A C16 H16B 109.5
C12 C16 H16C 109.5
H16A C16 H16C 109.5
H16B C16 H16C 109.5
C12 C17 H17A 109.5
C12 C17 H17B 109.5
H17A C17 H17B 109.5
C12 C17 H17C 109.5
H17A C17 H17C 109.5
H17B C17 H17C 109.5

loop_
_geom_bond_atom_site_label_1
_geom_bond_atom_site_label_2
_geom_bond_distance
N1 C1 1.349(3)
N1 C14 1.458(3)
N1 H1 0.89(3)
O1 C1 1.232(3)
O2 C9 1.422(3)
O2 H2 1.00(4)
O3 C10 1.416(3)
O3 H3 0.81(4)
O4 C11 1.431(3)
O4 C12 1.434(3)
O5 C13 1.419(3)
O5 C12 1.433(3)
O6 C4 1.375(3)
O6 C15 1.423(3)
O7 C5 1.371(3)
O7 C15 1.447(3)
C1 C2 1.486(3)
C2 C3 1.401(3)
C2 C7 1.403(3)
C3 C4 1.364(4)
C3 H3A 0.9500
C4 C5 1.382(4)
C5 C6 1.380(4)
C6 C7 1.405(3)
C6 H6 0.9500
C7 C8 1.518(3)
C8 C14 1.531(3)
C8 C9 1.543(3)
C8 H8 1.0000
C9 C10 1.543(3)
C9 H9 1.0000
C10 C11 1.522(3)
C10 H10 1.0000
C11 C13 1.550(3)
C11 H11 1.0000
C12 C16 1.503(4)
C12 C17 1.513(4)
C13 C14 1.518(3)
C13 H13 1.0000
C14 H14 1.0000
C15 H15A 0.9900
C15 H15B 0.9900
C16 H16A 0.9800
C16 H16B 0.9800
C16 H16C 0.9800
C17 H17A 0.9800
C17 H17B 0.9800
C17 H17C 0.9800

loop_
_geom_hbond_atom_site_label_D
_geom_hbond_atom_site_label_H
_geom_hbond_atom_site_label_A
_geom_hbond_distance_DH
_geom_hbond_distance_HA
_geom_hbond_distance_DA
_geom_hbond_angle_DHA
_geom_hbond_site_symmetry_A
O3 H3 O1 0.81(4) 2.01(4) 2.776(3) 157(3) 4_557
N1 H1 O7 0.89(3) 2.37(3) 3.230(2) 163(3) 1_556

loop_
_geom_torsion_atom_site_label_1
_geom_torsion_atom_site_label_2
_geom_torsion_atom_site_label_3
_geom_torsion_atom_site_label_4
_geom_torsion
C14 N1 C1 O1 -169.9(2)
C14 N1 C1 C2 11.7(4)
O1 C1 C2 C3 10.0(4)
N1 C1 C2 C3 -171.7(2)
O1 C1 C2 C7 -169.0(2)
N1 C1 C2 C7 9.3(3)
C7 C2 C3 C4 -1.0(4)
C1 C2 C3 C4 -180.0(2)
C2 C3 C4 O6 -178.5(2)
C2 C3 C4 C5 3.0(4)
C15 O6 C4 C3 173.1(3)
C15 O6 C4 C5 -8.3(3)
C15 O7 C5 C6 -170.9(3)
C15 O7 C5 C4 9.3(3)
C3 C4 C5 O7 178.0(2)
O6 C4 C5 O7 -0.8(3)
C3 C4 C5 C6 -1.9(4)
O6 C4 C5 C6 179.4(2)
O7 C5 C6 C7 178.7(2)
C4 C5 C6 C7 -1.4(4)
C3 C2 C7 C6 -2.3(4)
C1 C2 C7 C6 176.7(2)
C3 C2 C7 C8 -179.3(2)
C1 C2 C7 C8 -0.3(3)
C5 C6 C7 C2 3.4(3)
C5 C6 C7 C8 -179.7(2)
C2 C7 C8 C14 -26.2(3)
C6 C7 C8 C14 156.8(2)
C2 C7 C8 C9 -151.3(2)
C6 C7 C8 C9 31.8(3)
C7 C8 C9 O2 -87.5(2)
C14 C8 C9 O2 146.10(19)
C7 C8 C9 C10 151.0(2)
C14 C8 C9 C10 24.6(3)
O2 C9 C10 O3 39.5(3)
C8 C9 C10 O3 158.7(2)
O2 C9 C10 C11 -82.4(3)
C8 C9 C10 C11 36.7(3)
C12 O4 C11 C10 134.6(2)
C12 O4 C11 C13 15.6(2)
O3 C10 C11 O4 71.7(2)
C9 C10 C11 O4 -169.23(19)
O3 C10 C11 C13 -174.34(19)
C9 C10 C11 C13 -55.3(3)
C13 O5 C12 O4 36.8(2)
C13 O5 C12 C16 152.5(2)
C13 O5 C12 C17 -82.1(2)
C11 O4 C12 O5 -32.4(2)
C11 O4 C12 C16 -147.3(2)
C11 O4 C12 C17 86.5(2)
C12 O5 C13 C14 -148.16(19)
C12 O5 C13 C11 -26.7(2)
O4 C11 C13 O5 6.8(2)
C10 C11 C13 O5 -109.9(2)
O4 C11 C13 C14 126.6(2)
C10 C11 C13 C14 9.9(3)
C1 N1 C14 C13 -156.5(2)
C1 N1 C14 C8 -38.6(3)
O5 C13 C14 N1 -71.3(2)
C11 C13 C14 N1 172.01(19)
O5 C13 C14 C8 167.76(18)
C11 C13 C14 C8 51.1(2)
C7 C8 C14 N1 43.2(3)
C9 C8 C14 N1 171.0(2)
C7 C8 C14 C13 162.44(19)
C9 C8 C14 C13 -69.7(2)
C4 O6 C15 O7 13.9(3)
C5 O7 C15 O6 -14.3(3)
